data_2208269
loop_
_publ_author_name
'Bramham, George'
'Batsanov, Andrei S.'
'Marder, Todd B.'
'Norman, Nicholas C.'

_publ_section_title
;
 2-(<i>p</i>-Tolyl)-1,3,2-benzodioxaborole
;
_journal_coeditor_code BT6814
_journal_issue 3
_journal_name_full 'Acta Crystallographica Section E'
_journal_page_first o972
_journal_page_last o973
_journal_paper_doi 10.1107/S1600536806004089
_journal_volume 62
_journal_year 2006
_chemical_formula_iupac 'C13 H11 B O2'
_chemical_formula_moiety 'C13 H11 B O2'
_chemical_formula_sum 'C13 H11 B O2'
_chemical_formula_weight 210.03
_chemical_name_systematic
;
2-(p-tolyl)-1,3,2-benzodioxaborole
;
_space_group_IT_number 14
_symmetry_cell_setting monoclinic
_symmetry_space_group_name_Hall '-P 2ybc'
_symmetry_space_group_name_H-M 'P 1 21/c 1'
_atom_sites_solution_hydrogens difmap
_atom_sites_solution_primary direct
_atom_sites_solution_secondary difmap
_audit_creation_method SHELXL-97
_cell_angle_alpha 90.00
_cell_angle_beta 100.800(10)
_cell_angle_gamma 90.00
_cell_formula_units_Z 4
_cell_length_a 17.7405(10)
_cell_length_b 4.9935(4)
_cell_length_c 12.3989(16)
_cell_measurement_reflns_used 687
_cell_measurement_temperature 120(2)
_cell_measurement_theta_max 23.96
_cell_measurement_theta_min 10.26
_cell_volume 1078.93(18)
_computing_cell_refinement SMART
_computing_data_collection 'SMART (Bruker, 2001)'
_computing_data_reduction 'SAINT (Bruker, 2001)'
_computing_molecular_graphics SHELXTL
_computing_publication_material SHELXTL
_computing_structure_refinement SHELXTL
_computing_structure_solution 'SHELXTL (Bruker, 2001)'
_diffrn_ambient_temperature 120(2)
_diffrn_detector_area_resol_mean 5.6
_diffrn_measured_fraction_theta_full 1.000
_diffrn_measured_fraction_theta_max 1.000
_diffrn_measurement_device_type 'Bruker SMART 6000 CCD area-detector'
_diffrn_measurement_method \w
_diffrn_radiation_monochromator graphite
_diffrn_radiation_source 'fine-focus sealed tube'
_diffrn_radiation_type MoK\a
_diffrn_radiation_wavelength 0.71073
_diffrn_reflns_av_R_equivalents 0.0705
_diffrn_reflns_av_sigmaI/netI 0.0531
_diffrn_reflns_limit_h_max 17
_diffrn_reflns_limit_h_min -23
_diffrn_reflns_limit_k_max 6
_diffrn_reflns_limit_k_min -6
_diffrn_reflns_limit_l_max 16
_diffrn_reflns_limit_l_min -16
_diffrn_reflns_number 9171
_diffrn_reflns_theta_full 27.50
_diffrn_reflns_theta_max 27.50
_diffrn_reflns_theta_min 1.17
_diffrn_standards_number 0
_exptl_absorpt_coefficient_mu 0.085
_exptl_absorpt_correction_type none
_exptl_crystal_colour colourless
_exptl_crystal_density_diffrn 1.293
_exptl_crystal_density_method 'not measured'
_exptl_crystal_description plate
_exptl_crystal_F_000 440
_exptl_crystal_size_max 0.22
_exptl_crystal_size_mid 0.15
_exptl_crystal_size_min 0.05
_refine_diff_density_max 0.251
_refine_diff_density_min -0.191
_refine_ls_extinction_method none
_refine_ls_goodness_of_fit_ref 1.018
_refine_ls_hydrogen_treatment refall
_refine_ls_matrix_type full
_refine_ls_number_parameters 189
_refine_ls_number_reflns 2486
_refine_ls_number_restraints 0
_refine_ls_restrained_S_all 1.018
_refine_ls_R_factor_all 0.0651
_refine_ls_R_factor_gt 0.0402
_refine_ls_shift/su_max 0.000
_refine_ls_shift/su_mean 0.000
_refine_ls_structure_factor_coef Fsqd
_refine_ls_weighting_details 'calc w=1/[\s^2^(Fo^2^)+(0.0681P)^2^] where P=(Fo^2^+2Fc^2^)/3'
_refine_ls_weighting_scheme calc
_refine_ls_wR_factor_gt 0.1010
_refine_ls_wR_factor_ref 0.1278
_reflns_number_gt 1654
_reflns_number_total 2486
_reflns_threshold_expression I>2\s(I)
_cod_data_source_file bt6814.cif
_cod_data_source_block I
_cod_depositor_comments
;
The following automatic conversions were performed:
'_symmetry_cell_setting' value 'Monoclinic' changed to 'monoclinic'
according to '/home/saulius/struct/CIF-dictionaries/cif_core.dic'
dictionary named 'cif_core.dic' version 2.4.1 from 2010-06-29.

Automatic conversion script
Id: cif_fix_enum 1527 2010-12-29 10:47:43Z saulius 

The following automatic conversions were performed:

'_symmetry_cell_setting' value 'Monoclinic' changed to 'monoclinic'
according to /home/saulius/struct/CIF-dictionaries/cif_core.dic
dictionary named 'cif_core.dic' version 2.4.1 from 2010-06-29.

Automatic conversion script
Id: cif_fix_values 1715 2011-07-08 13:25:40Z adriana 
;
_cod_original_cell_volume 1078.93(17)
_cod_original_sg_symbol_H-M 'P 21/c'
_cod_database_code 2208269
_cod_database_fobs_code 2208269

loop_
_symmetry_equiv_pos_as_xyz
'x, y, z'
'-x, y+1/2, -z+1/2'
'-x, -y, -z'
'x, -y-1/2, z-1/2'

loop_
_atom_site_label
_atom_site_fract_x
_atom_site_fract_y
_atom_site_fract_z
_atom_site_U_iso_or_equiv
_atom_site_adp_type
_atom_site_calc_flag
_atom_site_occupancy
_atom_site_type_symbol
O1 0.26370(6) 0.5110(2) 0.65710(8) 0.0304(3) Uani d 1 O
O2 0.32209(6) 0.5032(2) 0.50706(8) 0.0317(3) Uani d 1 O
C1 0.32220(9) 0.6985(3) 0.67077(12) 0.0287(4) Uani d 1 C
C2 0.35703(9) 0.6944(3) 0.58054(12) 0.0297(4) Uani d 1 C
C3 0.41590(10) 0.8648(4) 0.57084(15) 0.0408(4) Uani d 1 C
H3 0.4396(11) 0.861(4) 0.5035(15) 0.047(5) Uiso d 1 H
C4 0.43888(11) 1.0432(4) 0.65723(16) 0.0436(5) Uani d 1 C
H4 0.4779(11) 1.172(4) 0.6538(14) 0.048(5) Uiso d 1 H
C5 0.40358(11) 1.0468(3) 0.74747(15) 0.0421(5) Uani d 1 C
H5 0.4171(11) 1.172(4) 0.8068(15) 0.049(5) Uiso d 1 H
C6 0.34387(10) 0.8728(3) 0.75651(13) 0.0367(4) Uani d 1 C
H6 0.3182(10) 0.877(3) 0.8214(15) 0.041(5) Uiso d 1 H
C7 0.20757(9) 0.1786(3) 0.50309(11) 0.0273(3) Uani d 1 C
C8 0.15251(9) 0.0748(3) 0.55850(13) 0.0316(4) Uani d 1 C
H8 0.1495(9) 0.140(3) 0.6324(14) 0.035(4) Uiso d 1 H
C9 0.10013(10) -0.1151(3) 0.51049(13) 0.0341(4) Uani d 1 C
H9 0.0606(11) -0.190(4) 0.5502(14) 0.049(5) Uiso d 1 H
C10 0.10028(9) -0.2085(3) 0.40431(13) 0.0311(4) Uani d 1 C
C11 0.15523(9) -0.1058(3) 0.34862(13) 0.0322(4) Uani d 1 C
H11 0.1546(10) -0.172(3) 0.2721(14) 0.043(5) Uiso d 1 H
C12 0.20784(9) 0.0831(3) 0.39697(12) 0.0309(4) Uani d 1 C
H12 0.2439(10) 0.159(3) 0.3550(14) 0.041(5) Uiso d 1 H
C13 0.04401(11) -0.4166(3) 0.35259(16) 0.0393(4) Uani d 1 C
H131 0.0568(12) -0.597(4) 0.3802(17) 0.058(6) Uiso d 1 H
H132 -0.0076(13) -0.384(4) 0.3710(18) 0.065(7) Uiso d 1 H
H133 0.0387(14) -0.416(4) 0.270(2) 0.074(7) Uiso d 1 H
B 0.26424(10) 0.3944(3) 0.55553(13) 0.0274(4) Uani d 1 B

loop_
_atom_site_aniso_label
_atom_site_aniso_U_11
_atom_site_aniso_U_22
_atom_site_aniso_U_33
_atom_site_aniso_U_12
_atom_site_aniso_U_13
_atom_site_aniso_U_23
O1 0.0311(6) 0.0353(6) 0.0255(5) 0.0005(5) 0.0074(4) -0.0008(4)
O2 0.0331(6) 0.0381(6) 0.0247(5) -0.0070(5) 0.0076(4) -0.0030(4)
C1 0.0278(8) 0.0291(8) 0.0278(7) 0.0047(6) 0.0017(6) 0.0018(6)
C2 0.0295(9) 0.0309(8) 0.0269(7) 0.0000(7) 0.0006(6) -0.0005(6)
C3 0.0367(10) 0.0450(10) 0.0404(10) -0.0074(8) 0.0067(8) 0.0005(8)
C4 0.0366(11) 0.0353(9) 0.0545(11) -0.0063(8) -0.0023(8) -0.0005(8)
C5 0.0430(11) 0.0340(9) 0.0428(10) 0.0069(8) -0.0082(8) -0.0098(8)
C6 0.0380(10) 0.0383(9) 0.0311(8) 0.0077(7) 0.0000(7) -0.0048(7)
C7 0.0262(8) 0.0295(8) 0.0262(7) 0.0036(6) 0.0045(6) 0.0035(6)
C8 0.0330(9) 0.0360(8) 0.0269(8) 0.0006(7) 0.0080(7) 0.0042(6)
C9 0.0309(9) 0.0363(8) 0.0362(9) -0.0024(7) 0.0086(7) 0.0080(7)
C10 0.0274(9) 0.0268(7) 0.0376(8) 0.0020(6) 0.0019(6) 0.0051(6)
C11 0.0321(9) 0.0330(8) 0.0317(8) 0.0003(7) 0.0060(7) -0.0033(6)
C12 0.0298(9) 0.0345(8) 0.0296(8) -0.0008(7) 0.0084(7) -0.0007(6)
C13 0.0361(11) 0.0322(9) 0.0473(11) -0.0042(8) 0.0021(8) 0.0040(7)
B 0.0290(10) 0.0306(9) 0.0232(8) 0.0037(7) 0.0063(7) 0.0034(6)

loop_
_atom_type_symbol
_atom_type_description
_atom_type_scat_dispersion_real
_atom_type_scat_dispersion_imag
_atom_type_scat_source
C C 0.0033 0.0016 'International Tables Vol C Tables 4.2.6.8 and 6.1.1.4'
H H 0.0000 0.0000 'International Tables Vol C Tables 4.2.6.8 and 6.1.1.4'
B B 0.0013 0.0007 'International Tables Vol C Tables 4.2.6.8 and 6.1.1.4'
O O 0.0106 0.0060 'International Tables Vol C Tables 4.2.6.8 and 6.1.1.4'

loop_
_geom_angle_atom_site_label_1
_geom_angle_atom_site_label_2
_geom_angle_atom_site_label_3
_geom_angle
_geom_angle_publ_flag
C1 O1 B 105.19(12) ?
C2 O2 B 105.09(11) ?
C6 C1 C2 122.41(15) ?
C6 C1 O1 128.22(14) ?
C2 C1 O1 109.34(13) ?
C3 C2 C1 121.89(15) ?
C3 C2 O2 128.74(14) ?
C1 C2 O2 109.36(13) ?
C2 C3 C4 116.59(16) ?
C2 C3 H3 120.5(11) ?
C4 C3 H3 122.9(11) ?
C5 C4 C3 121.26(17) ?
C5 C4 H4 118.1(11) ?
C3 C4 H4 120.6(11) ?
C4 C5 C6 121.68(16) ?
C4 C5 H5 122.8(11) ?
C6 C5 H5 115.5(11) ?
C1 C6 C5 116.17(16) ?
C1 C6 H6 122.5(11) ?
C5 C6 H6 121.4(10) ?
C8 C7 C12 117.52(15) ?
C8 C7 B 121.09(13) ?
C12 C7 B 121.37(13) ?
C9 C8 C7 121.28(15) ?
C9 C8 H8 118.5(10) ?
C7 C8 H8 120.2(10) ?
C8 C9 C10 121.00(15) ?
C8 C9 H9 121.3(10) ?
C10 C9 H9 117.7(10) ?
C11 C10 C9 117.99(15) ?
C11 C10 C13 120.96(15) ?
C9 C10 C13 121.04(15) ?
C12 C11 C10 120.95(15) ?
C12 C11 H11 121.4(10) ?
C10 C11 H11 117.7(10) ?
C11 C12 C7 121.26(15) ?
C11 C12 H12 119.4(10) ?
C7 C12 H12 119.2(10) ?
C10 C13 H131 113.5(12) ?
C10 C13 H132 110.8(12) ?
H131 C13 H132 103.4(17) ?
C10 C13 H133 111.1(13) ?
H131 C13 H133 109.2(17) ?
H132 C13 H133 108.3(19) ?
O1 B O2 111.00(14) yes
O1 B C7 124.33(14) yes
O2 B C7 124.66(13) yes

loop_
_geom_bond_atom_site_label_1
_geom_bond_atom_site_label_2
_geom_bond_distance
_geom_bond_publ_flag
O1 C1 1.384(2) yes
O1 B 1.389(2) yes
O2 C2 1.384(2) yes
O2 B 1.393(2) yes
C1 C6 1.372(2) ?
C1 C2 1.376(2) ?
C2 C3 1.370(2) ?
C3 C4 1.394(3) ?
C3 H3 1.003(18) ?
C4 C5 1.381(3) ?
C4 H4 0.95(2) ?
C5 C6 1.391(3) ?
C5 H5 0.962(19) ?
C6 H6 0.996(18) ?
C7 C8 1.395(2) ?
C7 C12 1.400(2) ?
C7 B 1.533(2) yes
C8 C9 1.382(2) ?
C8 H8 0.983(16) ?
C9 C10 1.397(2) ?
C9 H9 1.001(18) ?
C10 C11 1.394(2) ?
C10 C13 1.499(2) ?
C11 C12 1.382(2) ?
C11 H11 1.002(17) ?
C12 H12 0.974(18) ?
C13 H131 0.98(2) ?
C13 H132 1.00(2) ?
C13 H133 1.01(2) ?

loop_
_geom_torsion_atom_site_label_1
_geom_torsion_atom_site_label_2
_geom_torsion_atom_site_label_3
_geom_torsion_atom_site_label_4
_geom_torsion
_geom_torsion_publ_flag
O1 B C7 C8 -3.0(2) yes
O2 B C7 C12 -3.4(2) yes

loop_
_cod_related_entry_id
_cod_related_entry_database
_cod_related_entry_code
1 ChemSpider 531081
